data_4033656
loop_
_publ_author_name
'Van Raden, Jeff M.'
'Leonhardt, Erik J.'
'Zakharov, Lev N.'
'P\'erez-Guardiola, A'
'P\'erez-Jim\'enez, A J'
'Marshall, Checkers R.'
'Brozek, Carl K.'
'Sancho-Garc\'ia, J C'
'Jasti, Ramesh'

_publ_section_title
;
 Precision Nanotube Mimics via Self-Assembly of Programmed Carbon
 Nanohoops.
;
_journal_name_full 'The Journal of organic chemistry'
_journal_paper_doi 10.1021/acs.joc.9b02340
_journal_year 2019
_chemical_formula_sum 'C65 H48 F4'
_chemical_formula_weight 905.03
_space_group_crystal_system monoclinic
_space_group_IT_number 14
_space_group_name_Hall '-P 2ybc'
_space_group_name_H-M_alt 'P 1 21/c 1'
_symmetry_space_group_name_Hall '-P 2ybc'
_symmetry_space_group_name_H-M 'P 1 21/c 1'
_atom_sites_solution_hydrogens geom
_audit_creation_method SHELXL-2014/7
_cell_angle_alpha 90
_cell_angle_beta 90.018(5)
_cell_angle_gamma 90
_cell_formula_units_Z 4
_cell_length_a 30.539(2)
_cell_length_b 8.1703(7)
_cell_length_c 21.1171(16)
_cell_measurement_reflns_used 1456
_cell_measurement_temperature 173(2)
_cell_measurement_theta_max 40.67
_cell_measurement_theta_min 4.43
_cell_volume 5269.0(7)
_computing_cell_refinement 'Bruker SAINT'
_computing_data_collection 'Bruker APEX2'
_computing_data_reduction 'Bruker SAINT'
_computing_molecular_graphics 'Bruker SHEXLTL'
_computing_publication_material 'Bruker SHELXTL'
_computing_structure_refinement 'SHELXL-2014/7 (Sheldrick, 2014)'
_computing_structure_solution 'SHELXS-97 (Sheldrick 2008)'
_diffrn_ambient_temperature 173(2)
_diffrn_measured_fraction_theta_full 0.995
_diffrn_measured_fraction_theta_max 0.995
_diffrn_measurement_device_type 'Bruker Apex II CCD'
_diffrn_measurement_method '\f and \w scans'
_diffrn_radiation_type CuK\a
_diffrn_radiation_wavelength 1.54178
_diffrn_reflns_av_R_equivalents 0.0810
_diffrn_reflns_av_unetI/netI 0.1084
_diffrn_reflns_Laue_measured_fraction_full 0.995
_diffrn_reflns_Laue_measured_fraction_max 0.995
_diffrn_reflns_limit_h_max 30
_diffrn_reflns_limit_h_min -30
_diffrn_reflns_limit_k_max 8
_diffrn_reflns_limit_k_min -5
_diffrn_reflns_limit_l_max 20
_diffrn_reflns_limit_l_min -15
_diffrn_reflns_number 19529
_diffrn_reflns_point_group_measured_fraction_full 0.995
_diffrn_reflns_point_group_measured_fraction_max 0.995
_diffrn_reflns_theta_full 49.820
_diffrn_reflns_theta_max 49.820
_diffrn_reflns_theta_min 2.894
_diffrn_source 'Incoatec I\mS'
_exptl_absorpt_coefficient_mu 0.597
_exptl_absorpt_correction_T_max 0.7498
_exptl_absorpt_correction_T_min 0.6357
_exptl_absorpt_correction_type multi-scan
_exptl_absorpt_process_details SADABS
_exptl_crystal_colour colorless
_exptl_crystal_density_diffrn 1.141
_exptl_crystal_description cut-block
_exptl_crystal_F_000 1896
_exptl_crystal_size_max 0.080
_exptl_crystal_size_mid 0.040
_exptl_crystal_size_min 0.030
_platon_squeeze_details
;
One or two solvent pentane molecules, C5H12, 40 electron,
are highly disordered inside inside the hoop molecule and 
were treated by SQUEEZE.
;
_refine_diff_density_max 0.586
_refine_diff_density_min -0.518
_refine_diff_density_rms 0.076
_refine_ls_extinction_method none
_refine_ls_goodness_of_fit_ref 1.194
_refine_ls_hydrogen_treatment constr
_refine_ls_matrix_type full
_refine_ls_number_parameters 613
_refine_ls_number_reflns 5331
_refine_ls_number_restraints 1086
_refine_ls_restrained_S_all 1.115
_refine_ls_R_factor_all 0.2033
_refine_ls_R_factor_gt 0.1338
_refine_ls_shift/su_max 0.003
_refine_ls_shift/su_mean 0.000
_refine_ls_structure_factor_coef Fsqd
_refine_ls_weighting_details 'w=1/[\s^2^(Fo^2^)+(0.2200P)^2^] where P=(Fo^2^+2Fc^2^)/3'
_refine_ls_weighting_scheme calc
_refine_ls_wR_factor_gt 0.3765
_refine_ls_wR_factor_ref 0.4214
_reflns_Friedel_coverage 0.000
_reflns_number_gt 2474
_reflns_number_total 5331
_reflns_threshold_expression 'I > 2\s(I)'
_cod_data_source_file jo9b02340_si_003.cif
_cod_data_source_block jastir87_a_sqd
_cod_database_code 4033656
_shelx_shelxl_version_number 2014/7
_shelx_space_group_comment
;
The symmetry employed for this shelxl refinement is uniquely defined
by the following loop, which should always be used as a source of
symmetry information in preference to the above space-group names.
They are only intended as comments.
;
_shelx_estimated_absorpt_t_min 0.954
_shelx_estimated_absorpt_t_max 0.982
_platon_squeeze_void_probe_radius 1.20

loop_
_space_group_symop_operation_xyz
'x, y, z'
'-x, y+1/2, -z+1/2'
'-x, -y, -z'
'x, -y-1/2, z-1/2'

loop_
_atom_site_label
_atom_site_type_symbol
_atom_site_fract_x
_atom_site_fract_y
_atom_site_fract_z
_atom_site_U_iso_or_equiv
_atom_site_adp_type
_atom_site_occupancy
_atom_site_site_symmetry_order
_atom_site_calc_flag
_atom_site_refinement_flags_posn
_atom_site_refinement_flags_adp
_atom_site_refinement_flags_occupancy
_atom_site_disorder_assembly
_atom_site_disorder_group
C1 C 0.4737(3) 0.4357(12) 0.4062(5) 0.061(2) Uani 0.5 1 d . U P A 1
C2 C 0.4511(3) 0.4813(12) 0.4613(5) 0.067(3) Uani 0.5 1 d D U P A 1
F2A F 0.4376(9) 0.639(3) 0.4622(16) 0.080 Uiso 0.1667 1 d D U P A 1
C3 C 0.4389(3) 0.3723(12) 0.5057(5) 0.066(2) Uani 0.5 1 d D U P A 1
F3A F 0.4092(8) 0.432(4) 0.5469(13) 0.080 Uiso 0.1667 1 d D U P A 1
C4 C 0.4463(3) 0.2046(12) 0.4947(5) 0.056(2) Uani 0.5 1 d . U P A 1
C5 C 0.4711(3) 0.1606(11) 0.4443(5) 0.057(2) Uani 0.5 1 d D U P A 1
F5A F 0.4828(9) 0.003(3) 0.4391(14) 0.069 Uiso 0.1667 1 d D U P A 1
C6 C 0.4835(3) 0.2767(11) 0.4003(4) 0.054(2) Uani 0.5 1 d D U P A 1
F6A F 0.5084(8) 0.207(4) 0.3543(11) 0.065 Uiso 0.1667 1 d D U P A 1
C7 C 0.4183(3) 0.0874(11) 0.5292(5) 0.059(2) Uani 0.5 1 d . U P A 1
C8 C 0.3990(3) 0.1146(12) 0.5883(5) 0.069(3) Uani 0.5 1 d . U P A 1
H8A H 0.4114 0.1946 0.6156 0.083 Uiso 0.5 1 calc R U P A 1
C9 C 0.3625(3) 0.0296(11) 0.6084(5) 0.062(2) Uani 0.5 1 d . U P A 1
H9A H 0.3505 0.0528 0.6489 0.074 Uiso 0.5 1 calc R U P A 1
C10 C 0.3432(3) -0.0883(10) 0.5710(5) 0.058(2) Uani 0.5 1 d . U P A 1
C11 C 0.3670(3) -0.1428(12) 0.5177(5) 0.069(3) Uani 0.5 1 d . U P A 1
H11A H 0.3583 -0.2388 0.4957 0.083 Uiso 0.5 1 calc R U P A 1
C12 C 0.4029(3) -0.0542(12) 0.4982(5) 0.072(3) Uani 0.5 1 d . U P A 1
H12A H 0.4183 -0.0907 0.4617 0.087 Uiso 0.5 1 calc R U P A 1
C13 C 0.2953(3) -0.1349(10) 0.5805(5) 0.063(2) Uani 0.5 1 d . U P A 1
C14 C 0.2721(4) -0.1030(10) 0.6319(5) 0.080(3) Uani 0.5 1 d D U P A 1
F14A F 0.2971(10) -0.116(4) 0.6840(13) 0.096 Uiso 0.1667 1 d D U P A 1
C15 C 0.2274(4) -0.1021(13) 0.6323(5) 0.079(3) Uani 0.5 1 d D U P A 1
F15A F 0.2056(10) -0.087(4) 0.6868(12) 0.095 Uiso 0.1667 1 d D U P A 1
C16 C 0.2037(3) -0.1361(11) 0.5793(5) 0.064(2) Uani 0.5 1 d . U P A 1
C17 C 0.2277(4) -0.1900(16) 0.5279(6) 0.093(4) Uani 0.5 1 d D U P A 1
F17A F 0.2120(12) -0.209(5) 0.4683(12) 0.111 Uiso 0.1667 1 d D U P A 1
C18 C 0.2719(4) -0.1885(16) 0.5287(6) 0.091(4) Uani 0.5 1 d D U P A 1
F18A F 0.2953(11) -0.188(5) 0.4745(13) 0.110 Uiso 0.1667 1 d D U P A 1
C19 C 0.1556(3) -0.0879(10) 0.5717(5) 0.057(2) Uani 0.5 1 d . U P A 1
C20 C 0.1381(3) 0.0349(12) 0.6079(5) 0.064(3) Uani 0.5 1 d . U P A 1
H20A H 0.1519 0.0637 0.6467 0.077 Uiso 0.5 1 calc R U P A 1
C21 C 0.1009(3) 0.1174(12) 0.5895(5) 0.070(3) Uani 0.5 1 d . U P A 1
H21A H 0.0878 0.1949 0.6171 0.084 Uiso 0.5 1 calc R U P A 1
C22 C 0.0823(3) 0.0863(11) 0.5290(5) 0.064(2) Uani 0.5 1 d . U P A 1
C23 C 0.0976(3) -0.0552(12) 0.4980(5) 0.073(3) Uani 0.5 1 d . U P A 1
H23A H 0.0823 -0.0940 0.4618 0.088 Uiso 0.5 1 calc R U P A 1
C24 C 0.1335(3) -0.1378(12) 0.5183(5) 0.072(3) Uani 0.5 1 d . U P A 1
H24A H 0.1434 -0.2308 0.4954 0.086 Uiso 0.5 1 calc R U P A 1
C25 C 0.0538(3) 0.2091(12) 0.4956(4) 0.057(2) Uani 0.5 1 d . U P A 1
C26 C 0.0629(3) 0.3706(13) 0.5040(5) 0.075(3) Uani 0.5 1 d D U P A 1
F26A F 0.0911(9) 0.436(4) 0.5457(14) 0.089 Uiso 0.1667 1 d D U P A 1
C27 C 0.0480(3) 0.4841(11) 0.4619(5) 0.065(3) Uani 0.5 1 d D U P A 1
F27A F 0.0618(9) 0.641(3) 0.4626(15) 0.078 Uiso 0.1667 1 d D U P A 1
C28 C 0.0267(3) 0.4377(11) 0.4049(5) 0.058(2) Uani 0.5 1 d . U P A 1
C29 C 0.0149(3) 0.2807(12) 0.4006(5) 0.059(2) Uani 0.5 1 d D U P A 1
F29A F -0.0090(8) 0.209(4) 0.3542(12) 0.071 Uiso 0.1667 1 d D U P A 1
C30 C 0.0282(3) 0.1603(11) 0.4454(5) 0.060(2) Uani 0.5 1 d D U P A 1
F30A F 0.0173(9) 0.004(3) 0.4375(14) 0.072 Uiso 0.1667 1 d D U P A 1
C31 C 0.0246(3) 0.5534(12) 0.3516(5) 0.071(3) Uani 0.5 1 d . U P A 1
C32 C 0.0458(3) 0.5087(12) 0.2963(5) 0.074(3) Uani 0.5 1 d D U P A 1
F32A F 0.0508(10) 0.345(3) 0.3003(16) 0.089 Uiso 0.1667 1 d D U P A 1
C33 C 0.0592(3) 0.6310(13) 0.2523(5) 0.086(3) Uani 0.5 1 d D U P A 1
F33A F 0.0832(10) 0.565(5) 0.2051(14) 0.104 Uiso 0.1667 1 d D U P A 1
C34 C 0.0546(4) 0.7979(13) 0.2635(5) 0.081(3) Uani 0.5 1 d . U P A 1
C35 C 0.0270(4) 0.8348(12) 0.3153(5) 0.089(4) Uani 0.5 1 d D U P A 1
F35A F 0.0244(12) 0.997(3) 0.3271(18) 0.107 Uiso 0.1667 1 d D U P A 1
C36 C 0.0138(4) 0.7197(13) 0.3596(6) 0.095(4) Uani 0.5 1 d D U P A 1
F36A F -0.0072(11) 0.771(5) 0.4125(13) 0.114 Uiso 0.1667 1 d D U P A 1
C37 C 0.0815(4) 0.9207(13) 0.2297(5) 0.077(3) Uani 0.5 1 d . U P A 1
C38 C 0.1023(3) 0.8833(12) 0.1731(5) 0.073(3) Uani 0.5 1 d . U P A 1
H38A H 0.0909 0.8002 0.1462 0.088 Uiso 0.5 1 calc R U P A 1
C39 C 0.1396(4) 0.9680(13) 0.1561(5) 0.077(3) Uani 0.5 1 d . U P A 1
H39A H 0.1539 0.9401 0.1177 0.093 Uiso 0.5 1 calc R U P A 1
C40 C 0.1567(4) 1.0905(11) 0.1926(5) 0.069(2) Uani 0.5 1 d . U P A 1
C41 C 0.1327(4) 1.1412(13) 0.2438(6) 0.089(3) Uani 0.5 1 d . U P A 1
H41A H 0.1419 1.2341 0.2674 0.107 Uiso 0.5 1 calc R U P A 1
C42 C 0.0943(4) 1.0556(13) 0.2616(5) 0.087(3) Uani 0.5 1 d . U P A 1
H42A H 0.0774 1.0935 0.2964 0.104 Uiso 0.5 1 calc R U P A 1
C43 C 0.2030(4) 1.1448(10) 0.1871(5) 0.072(2) Uani 0.5 1 d . U P A 1
C44 C 0.2281(4) 1.1764(10) 0.2404(5) 0.087(3) Uani 0.5 1 d D U P A 1
F44A F 0.2024(10) 1.181(4) 0.2927(13) 0.104 Uiso 0.1667 1 d D U P A 1
C45 C 0.2734(4) 1.1837(13) 0.2388(5) 0.087(3) Uani 0.5 1 d D U P A 1
F45A F 0.2936(12) 1.203(4) 0.2957(13) 0.104 Uiso 0.1667 1 d D U P A 1
C46 C 0.2959(4) 1.1427(12) 0.1859(5) 0.072(2) Uani 0.5 1 d . U P A 1
C47 C 0.2725(4) 1.1181(12) 0.1302(5) 0.074(3) Uani 0.5 1 d D U P A 1
F47A F 0.2922(10) 1.118(4) 0.0736(12) 0.089 Uiso 0.1667 1 d D U P A 1
C48 C 0.2276(4) 1.1138(12) 0.1301(5) 0.076(3) Uani 0.5 1 d D U P A 1
F48A F 0.2112(11) 1.111(4) 0.0719(11) 0.091 Uiso 0.1667 1 d D U P A 1
C49 C 0.3433(3) 1.0904(11) 0.1930(5) 0.067(2) Uani 0.5 1 d . U P A 1
C50 C 0.3608(3) 0.9687(12) 0.1567(5) 0.074(3) Uani 0.5 1 d . U P A 1
H50A H 0.3468 0.9422 0.1178 0.088 Uiso 0.5 1 calc R U P A 1
C51 C 0.3983(3) 0.8814(12) 0.1737(5) 0.074(3) Uani 0.5 1 d . U P A 1
H51A H 0.4091 0.7970 0.1470 0.089 Uiso 0.5 1 calc R U P A 1
C52 C 0.4194(3) 0.9184(12) 0.2296(5) 0.070(3) Uani 0.5 1 d . U P A 1
C53 C 0.4058(4) 1.0524(12) 0.2612(5) 0.081(3) Uani 0.5 1 d . U P A 1
H53A H 0.4223 1.0879 0.2968 0.097 Uiso 0.5 1 calc R U P A 1
C54 C 0.3678(4) 1.1432(12) 0.2439(6) 0.088(3) Uani 0.5 1 d . U P A 1
H54A H 0.3596 1.2382 0.2669 0.105 Uiso 0.5 1 calc R U P A 1
C55 C 0.4471(3) 0.7981(12) 0.2634(5) 0.072(3) Uani 0.5 1 d . U P A 1
C56 C 0.4407(3) 0.6277(12) 0.2524(5) 0.080(3) Uani 0.5 1 d D U P A 1
F56A F 0.4203(10) 0.571(4) 0.2000(12) 0.096 Uiso 0.1667 1 d D U P A 1
C57 C 0.4551(3) 0.5151(12) 0.2949(5) 0.074(3) Uani 0.5 1 d D U P A 1
F57A F 0.4502(10) 0.355(3) 0.2957(16) 0.089 Uiso 0.1667 1 d D U P A 1
C58 C 0.4739(3) 0.5564(12) 0.3521(5) 0.070(3) Uani 0.5 1 d . U P A 1
C59 C 0.4843(4) 0.7188(13) 0.3597(5) 0.083(4) Uani 0.5 1 d D U P A 1
F59A F 0.5042(11) 0.755(5) 0.4151(12) 0.100 Uiso 0.1667 1 d D U P A 1
C60 C 0.4725(3) 0.8335(12) 0.3160(5) 0.079(3) Uani 0.5 1 d D U P A 1
F60A F 0.4756(10) 0.997(3) 0.3227(16) 0.094 Uiso 0.1667 1 d D U P A 1
C1A C 0.4737(3) 0.4357(12) 0.4062(5) 0.061(2) Uani 0.5 1 d . U P B 2
C2A C 0.4511(3) 0.4813(12) 0.4613(5) 0.067(3) Uani 0.5 1 d . U P B 2
H2AA H 0.4442 0.5935 0.4675 0.080 Uiso 0.8333 1 calc R U P B 2
C3A C 0.4389(3) 0.3723(12) 0.5057(5) 0.066(2) Uani 0.5 1 d . U P B 2
H3AA H 0.4255 0.4079 0.5438 0.080 Uiso 0.8333 1 calc R U P B 2
C4A C 0.4463(3) 0.2046(12) 0.4947(5) 0.056(2) Uani 0.5 1 d . U P B 2
C5A C 0.4711(3) 0.1606(11) 0.4443(5) 0.057(2) Uani 0.5 1 d . U P B 2
H5AA H 0.4800 0.0500 0.4393 0.069 Uiso 0.8333 1 calc R U P B 2
C6A C 0.4835(3) 0.2767(11) 0.4003(4) 0.054(2) Uani 0.5 1 d . U P B 2
H6AA H 0.4998 0.2422 0.3643 0.065 Uiso 0.8333 1 calc R U P B 2
C7A C 0.4183(3) 0.0874(11) 0.5292(5) 0.059(2) Uani 0.5 1 d . U P B 2
C8A C 0.3990(3) 0.1146(12) 0.5883(5) 0.069(3) Uani 0.5 1 d . U P B 2
H8AA H 0.4114 0.1946 0.6156 0.083 Uiso 0.5 1 calc R U P B 2
C9A C 0.3625(3) 0.0296(11) 0.6084(5) 0.062(2) Uani 0.5 1 d . U P B 2
H9AA H 0.3505 0.0528 0.6489 0.074 Uiso 0.5 1 calc R U P B 2
C10A C 0.3432(3) -0.0883(10) 0.5710(5) 0.058(2) Uani 0.5 1 d . U P B 2
C11A C 0.3670(3) -0.1428(12) 0.5177(5) 0.069(3) Uani 0.5 1 d . U P B 2
H11B H 0.3583 -0.2388 0.4957 0.083 Uiso 0.5 1 calc R U P B 2
C12A C 0.4029(3) -0.0542(12) 0.4982(5) 0.072(3) Uani 0.5 1 d . U P B 2
H12B H 0.4183 -0.0907 0.4617 0.087 Uiso 0.5 1 calc R U P B 2
C13A C 0.2953(3) -0.1349(10) 0.5805(5) 0.063(2) Uani 0.5 1 d . U P B 2
C14A C 0.2721(4) -0.1030(10) 0.6319(5) 0.080(3) Uani 0.5 1 d . U P B 2
H14B H 0.2872 -0.0798 0.6702 0.096 Uiso 0.8333 1 calc R U P B 2
C15A C 0.2274(4) -0.1021(13) 0.6323(5) 0.079(3) Uani 0.5 1 d . U P B 2
H15B H 0.2125 -0.0771 0.6706 0.095 Uiso 0.8333 1 calc R U P B 2
C16A C 0.2037(3) -0.1361(11) 0.5793(5) 0.064(2) Uani 0.5 1 d . U P B 2
C17A C 0.2277(4) -0.1900(16) 0.5279(6) 0.093(4) Uani 0.5 1 d . U P B 2
H17B H 0.2128 -0.2287 0.4913 0.111 Uiso 0.8333 1 calc R U P B 2
C18A C 0.2719(4) -0.1885(16) 0.5287(6) 0.091(4) Uani 0.5 1 d . U P B 2
H18B H 0.2873 -0.2257 0.4924 0.110 Uiso 0.8333 1 calc R U P B 2
C19A C 0.1556(3) -0.0879(10) 0.5717(5) 0.057(2) Uani 0.5 1 d . U P B 2
C20A C 0.1381(3) 0.0349(12) 0.6079(5) 0.064(3) Uani 0.5 1 d . U P B 2
H20B H 0.1519 0.0637 0.6467 0.077 Uiso 0.5 1 calc R U P B 2
C21A C 0.1009(3) 0.1174(12) 0.5895(5) 0.070(3) Uani 0.5 1 d . U P B 2
H21B H 0.0878 0.1949 0.6171 0.084 Uiso 0.5 1 calc R U P B 2
C22A C 0.0823(3) 0.0863(11) 0.5290(5) 0.064(2) Uani 0.5 1 d . U P B 2
C23A C 0.0976(3) -0.0552(12) 0.4980(5) 0.073(3) Uani 0.5 1 d . U P B 2
H23B H 0.0823 -0.0940 0.4618 0.088 Uiso 0.5 1 calc R U P B 2
C24A C 0.1335(3) -0.1378(12) 0.5183(5) 0.072(3) Uani 0.5 1 d . U P B 2
H24B H 0.1434 -0.2308 0.4954 0.086 Uiso 0.5 1 calc R U P B 2
C25A C 0.0538(3) 0.2091(12) 0.4956(4) 0.057(2) Uani 0.5 1 d . U P B 2
C26A C 0.0629(3) 0.3706(13) 0.5040(5) 0.075(3) Uani 0.5 1 d . U P B 2
H26B H 0.0798 0.4044 0.5395 0.089 Uiso 0.8333 1 calc R U P B 2
C27A C 0.0480(3) 0.4841(11) 0.4619(5) 0.065(3) Uani 0.5 1 d . U P B 2
H27B H 0.0520 0.5970 0.4710 0.078 Uiso 0.8333 1 calc R U P B 2
C28A C 0.0267(3) 0.4377(11) 0.4049(5) 0.058(2) Uani 0.5 1 d . U P B 2
C29A C 0.0149(3) 0.2807(12) 0.4006(5) 0.059(2) Uani 0.5 1 d . U P B 2
H29B H -0.0031 0.2480 0.3662 0.071 Uiso 0.8333 1 calc R U P B 2
C30A C 0.0282(3) 0.1603(11) 0.4454(5) 0.060(2) Uani 0.5 1 d . U P B 2
H30B H 0.0197 0.0491 0.4407 0.072 Uiso 0.8333 1 calc R U P B 2
C31A C 0.0246(3) 0.5534(12) 0.3516(5) 0.071(3) Uani 0.5 1 d . U P B 2
C32A C 0.0458(3) 0.5087(12) 0.2963(5) 0.074(3) Uani 0.5 1 d . U P B 2
H32B H 0.0515 0.3965 0.2877 0.089 Uiso 0.8333 1 calc R U P B 2
C33A C 0.0592(3) 0.6310(13) 0.2523(5) 0.086(3) Uani 0.5 1 d . U P B 2
H33B H 0.0718 0.5969 0.2134 0.104 Uiso 0.8333 1 calc R U P B 2
C34A C 0.0546(4) 0.7979(13) 0.2635(5) 0.081(3) Uani 0.5 1 d . U P B 2
C35A C 0.0270(4) 0.8348(12) 0.3153(5) 0.089(4) Uani 0.5 1 d . U P B 2
H35B H 0.0171 0.9443 0.3200 0.107 Uiso 0.8333 1 calc R U P B 2
C36A C 0.0138(4) 0.7197(13) 0.3596(6) 0.095(4) Uani 0.5 1 d . U P B 2
H36B H -0.0027 0.7532 0.3954 0.114 Uiso 0.8333 1 calc R U P B 2
C37A C 0.0815(4) 0.9207(13) 0.2297(5) 0.077(3) Uani 0.5 1 d . U P B 2
C38A C 0.1023(3) 0.8833(12) 0.1731(5) 0.073(3) Uani 0.5 1 d . U P B 2
H38B H 0.0909 0.8002 0.1462 0.088 Uiso 0.5 1 calc R U P B 2
C39A C 0.1396(4) 0.9680(13) 0.1561(5) 0.077(3) Uani 0.5 1 d . U P B 2
H39B H 0.1539 0.9401 0.1177 0.093 Uiso 0.5 1 calc R U P B 2
C40A C 0.1567(4) 1.0905(11) 0.1926(5) 0.069(2) Uani 0.5 1 d . U P B 2
C41A C 0.1327(4) 1.1412(13) 0.2438(6) 0.089(3) Uani 0.5 1 d . U P B 2
H41B H 0.1419 1.2341 0.2674 0.107 Uiso 0.5 1 calc R U P B 2
C42A C 0.0943(4) 1.0556(13) 0.2616(5) 0.087(3) Uani 0.5 1 d . U P B 2
H42B H 0.0774 1.0935 0.2964 0.104 Uiso 0.5 1 calc R U P B 2
C43A C 0.2030(4) 1.1448(10) 0.1871(5) 0.072(2) Uani 0.5 1 d . U P B 2
C44A C 0.2281(4) 1.1764(10) 0.2404(5) 0.087(3) Uani 0.5 1 d . U P B 2
H44B H 0.2136 1.1937 0.2797 0.104 Uiso 0.8333 1 calc R U P B 2
C45A C 0.2734(4) 1.1837(13) 0.2388(5) 0.087(3) Uani 0.5 1 d . U P B 2
H45B H 0.2889 1.2182 0.2754 0.104 Uiso 0.8333 1 calc R U P B 2
C46A C 0.2959(4) 1.1427(12) 0.1859(5) 0.072(2) Uani 0.5 1 d . U P B 2
C47A C 0.2725(4) 1.1181(12) 0.1302(5) 0.074(3) Uani 0.5 1 d . U P B 2
H47B H 0.2879 1.1041 0.0915 0.089 Uiso 0.8333 1 calc R U P B 2
C48A C 0.2276(4) 1.1138(12) 0.1301(5) 0.076(3) Uani 0.5 1 d . U P B 2
H48B H 0.2125 1.0900 0.0919 0.091 Uiso 0.8333 1 calc R U P B 2
C49A C 0.3433(3) 1.0904(11) 0.1930(5) 0.067(2) Uani 0.5 1 d . U P B 2
C50A C 0.3608(3) 0.9687(12) 0.1567(5) 0.074(3) Uani 0.5 1 d . U P B 2
H50B H 0.3468 0.9422 0.1178 0.088 Uiso 0.5 1 calc R U P B 2
C51A C 0.3983(3) 0.8814(12) 0.1737(5) 0.074(3) Uani 0.5 1 d . U P B 2
H51B H 0.4091 0.7970 0.1470 0.089 Uiso 0.5 1 calc R U P B 2
C52A C 0.4194(3) 0.9184(12) 0.2296(5) 0.070(3) Uani 0.5 1 d . U P B 2
C53A C 0.4058(4) 1.0524(12) 0.2612(5) 0.081(3) Uani 0.5 1 d . U P B 2
H53B H 0.4223 1.0879 0.2968 0.097 Uiso 0.5 1 calc R U P B 2
C54A C 0.3678(4) 1.1432(12) 0.2439(6) 0.088(3) Uani 0.5 1 d . U P B 2
H54B H 0.3596 1.2382 0.2669 0.105 Uiso 0.5 1 calc R U P B 2
C55A C 0.4471(3) 0.7981(12) 0.2634(5) 0.072(3) Uani 0.5 1 d . U P B 2
C56A C 0.4407(3) 0.6277(12) 0.2524(5) 0.080(3) Uani 0.5 1 d . U P B 2
H56B H 0.4261 0.5925 0.2150 0.096 Uiso 0.8333 1 calc R U P B 2
C57A C 0.4551(3) 0.5151(12) 0.2949(5) 0.074(3) Uani 0.5 1 d . U P B 2
H57B H 0.4521 0.4024 0.2847 0.089 Uiso 0.8333 1 calc R U P B 2
C58A C 0.4739(3) 0.5564(12) 0.3521(5) 0.070(3) Uani 0.5 1 d . U P B 2
C59A C 0.4843(4) 0.7188(13) 0.3597(5) 0.083(4) Uani 0.5 1 d . U P B 2
H59B H 0.5001 0.7519 0.3962 0.100 Uiso 0.8333 1 calc R U P B 2
C60A C 0.4725(3) 0.8335(12) 0.3160(5) 0.079(3) Uani 0.5 1 d . U P B 2
H60B H 0.4822 0.9430 0.3220 0.094 Uiso 0.8333 1 calc R U P B 2

loop_
_atom_site_aniso_label
_atom_site_aniso_U_11
_atom_site_aniso_U_22
_atom_site_aniso_U_33
_atom_site_aniso_U_23
_atom_site_aniso_U_13
_atom_site_aniso_U_12
C1 0.057(5) 0.048(4) 0.076(5) 0.000(3) -0.020(4) -0.003(3)
C2 0.073(6) 0.047(5) 0.081(5) 0.000(4) -0.016(4) 0.003(4)
C3 0.076(6) 0.045(4) 0.079(5) -0.002(3) -0.010(4) 0.000(4)
C4 0.061(5) 0.048(4) 0.060(5) 0.000(3) -0.017(3) 0.002(3)
C5 0.059(5) 0.045(4) 0.068(5) -0.005(3) -0.013(4) -0.001(4)
C6 0.052(5) 0.047(4) 0.065(5) -0.003(3) -0.020(4) -0.008(4)
C7 0.065(5) 0.042(4) 0.070(5) 0.004(3) -0.011(4) 0.010(3)
C8 0.080(5) 0.054(5) 0.073(5) -0.002(4) -0.005(4) 0.003(4)
C9 0.075(5) 0.047(5) 0.063(5) 0.003(4) -0.009(4) 0.007(4)
C10 0.075(4) 0.038(5) 0.060(5) 0.007(3) -0.006(3) 0.010(3)
C11 0.086(5) 0.051(5) 0.070(5) -0.007(4) 0.002(4) -0.003(4)
C12 0.085(6) 0.056(5) 0.076(6) -0.006(4) 0.006(4) -0.003(4)
C13 0.078(4) 0.041(5) 0.069(5) -0.005(4) -0.003(3) 0.005(3)
C14 0.078(4) 0.093(8) 0.070(5) -0.013(5) -0.002(4) 0.007(4)
C15 0.078(4) 0.094(8) 0.065(5) -0.012(5) 0.000(4) 0.006(4)
C16 0.077(4) 0.049(5) 0.066(5) -0.004(4) 0.001(3) 0.003(4)
C17 0.079(5) 0.116(9) 0.083(6) -0.040(6) -0.001(4) -0.002(5)
C18 0.076(5) 0.117(9) 0.081(6) -0.038(6) 0.001(4) 0.004(5)
C19 0.072(4) 0.036(5) 0.063(5) 0.005(4) 0.003(3) -0.006(3)
C20 0.074(5) 0.052(5) 0.065(5) 0.001(4) 0.006(4) 0.002(4)
C21 0.076(5) 0.052(5) 0.081(5) -0.004(4) -0.001(4) -0.003(4)
C22 0.069(5) 0.047(4) 0.078(5) 0.000(3) -0.001(4) -0.008(3)
C23 0.083(6) 0.053(5) 0.084(6) -0.007(4) -0.016(5) 0.000(4)
C24 0.088(5) 0.052(5) 0.075(6) -0.005(4) -0.007(4) 0.004(4)
C25 0.052(5) 0.051(4) 0.068(5) 0.002(3) 0.012(4) -0.005(3)
C26 0.081(6) 0.051(4) 0.091(6) -0.001(4) -0.002(5) -0.001(4)
C27 0.067(6) 0.040(4) 0.089(5) -0.004(4) 0.013(4) 0.001(4)
C28 0.051(5) 0.041(4) 0.081(5) 0.000(3) 0.020(4) 0.005(3)
C29 0.057(5) 0.044(4) 0.076(5) 0.001(3) 0.011(4) 0.006(4)
C30 0.060(5) 0.042(4) 0.077(5) 0.003(4) 0.005(4) -0.005(4)
C31 0.085(7) 0.044(4) 0.085(5) 0.001(3) 0.030(4) 0.016(4)
C32 0.089(7) 0.045(5) 0.089(5) 0.004(4) 0.037(5) 0.019(4)
C33 0.108(8) 0.052(4) 0.099(6) 0.004(4) 0.058(6) 0.023(4)
C34 0.109(6) 0.052(4) 0.082(6) 0.007(4) 0.038(5) 0.025(4)
C35 0.129(8) 0.045(5) 0.093(6) 0.011(4) 0.054(6) 0.036(5)
C36 0.143(9) 0.047(4) 0.096(6) 0.010(4) 0.064(6) 0.034(5)
C37 0.107(6) 0.046(4) 0.079(6) 0.008(4) 0.034(4) 0.025(4)
C38 0.091(6) 0.053(5) 0.076(6) 0.000(4) 0.028(4) 0.010(4)
C39 0.093(6) 0.058(6) 0.080(6) 0.002(4) 0.025(4) 0.008(4)
C40 0.101(4) 0.039(5) 0.068(5) 0.013(4) 0.013(4) 0.013(4)
C41 0.125(6) 0.053(6) 0.088(6) 0.006(5) 0.032(5) 0.014(4)
C42 0.127(6) 0.045(5) 0.088(6) 0.003(4) 0.038(5) 0.016(4)
C43 0.106(4) 0.044(5) 0.066(5) 0.011(4) 0.009(3) 0.005(4)
C44 0.114(5) 0.080(8) 0.066(5) -0.004(5) 0.009(4) -0.008(5)
C45 0.112(5) 0.081(8) 0.068(5) -0.002(5) 0.001(4) -0.005(5)
C46 0.101(4) 0.051(6) 0.062(5) 0.017(4) -0.003(3) -0.009(4)
C47 0.094(5) 0.069(7) 0.060(5) 0.018(4) 0.003(4) -0.001(4)
C48 0.096(5) 0.067(7) 0.065(5) 0.009(4) 0.004(4) -0.002(4)
C49 0.101(4) 0.039(5) 0.060(5) 0.008(4) -0.014(4) -0.012(4)
C50 0.091(5) 0.054(5) 0.075(6) -0.008(4) -0.029(4) -0.007(4)
C51 0.094(6) 0.052(5) 0.077(6) -0.002(4) -0.029(4) -0.004(4)
C52 0.095(6) 0.041(4) 0.075(5) 0.004(3) -0.031(4) -0.016(4)
C53 0.119(6) 0.039(5) 0.083(6) 0.006(4) -0.034(5) -0.009(4)
C54 0.124(6) 0.048(5) 0.090(6) -0.011(5) -0.041(5) 0.001(4)
C55 0.093(6) 0.044(4) 0.080(6) 0.003(3) -0.034(5) -0.017(4)
C56 0.114(8) 0.046(4) 0.080(6) 0.001(4) -0.047(6) -0.013(4)
C57 0.101(8) 0.043(4) 0.077(5) 0.004(4) -0.038(5) -0.016(4)
C58 0.086(7) 0.050(4) 0.074(5) 0.000(3) -0.028(4) -0.014(4)
C59 0.107(8) 0.051(4) 0.092(6) 0.005(4) -0.053(6) -0.024(4)
C60 0.104(7) 0.047(5) 0.085(6) 0.003(4) -0.044(5) -0.021(4)
C1A 0.057(5) 0.048(4) 0.076(5) 0.000(3) -0.020(4) -0.003(3)
C2A 0.073(6) 0.047(5) 0.081(5) 0.000(4) -0.016(4) 0.003(4)
C3A 0.076(6) 0.045(4) 0.079(5) -0.002(3) -0.010(4) 0.000(4)
C4A 0.061(5) 0.048(4) 0.060(5) 0.000(3) -0.017(3) 0.002(3)
C5A 0.059(5) 0.045(4) 0.068(5) -0.005(3) -0.013(4) -0.001(4)
C6A 0.052(5) 0.047(4) 0.065(5) -0.003(3) -0.020(4) -0.008(4)
C7A 0.065(5) 0.042(4) 0.070(5) 0.004(3) -0.011(4) 0.010(3)
C8A 0.080(5) 0.054(5) 0.073(5) -0.002(4) -0.005(4) 0.003(4)
C9A 0.075(5) 0.047(5) 0.063(5) 0.003(4) -0.009(4) 0.007(4)
C10A 0.075(4) 0.038(5) 0.060(5) 0.007(3) -0.006(3) 0.010(3)
C11A 0.086(5) 0.051(5) 0.070(5) -0.007(4) 0.002(4) -0.003(4)
C12A 0.085(6) 0.056(5) 0.076(6) -0.006(4) 0.006(4) -0.003(4)
C13A 0.078(4) 0.041(5) 0.069(5) -0.005(4) -0.003(3) 0.005(3)
C14A 0.078(4) 0.093(8) 0.070(5) -0.013(5) -0.002(4) 0.007(4)
C15A 0.078(4) 0.094(8) 0.065(5) -0.012(5) 0.000(4) 0.006(4)
C16A 0.077(4) 0.049(5) 0.066(5) -0.004(4) 0.001(3) 0.003(4)
C17A 0.079(5) 0.116(9) 0.083(6) -0.040(6) -0.001(4) -0.002(5)
C18A 0.076(5) 0.117(9) 0.081(6) -0.038(6) 0.001(4) 0.004(5)
C19A 0.072(4) 0.036(5) 0.063(5) 0.005(4) 0.003(3) -0.006(3)
C20A 0.074(5) 0.052(5) 0.065(5) 0.001(4) 0.006(4) 0.002(4)
C21A 0.076(5) 0.052(5) 0.081(5) -0.004(4) -0.001(4) -0.003(4)
C22A 0.069(5) 0.047(4) 0.078(5) 0.000(3) -0.001(4) -0.008(3)
C23A 0.083(6) 0.053(5) 0.084(6) -0.007(4) -0.016(5) 0.000(4)
C24A 0.088(5) 0.052(5) 0.075(6) -0.005(4) -0.007(4) 0.004(4)
C25A 0.052(5) 0.051(4) 0.068(5) 0.002(3) 0.012(4) -0.005(3)
C26A 0.081(6) 0.051(4) 0.091(6) -0.001(4) -0.002(5) -0.001(4)
C27A 0.067(6) 0.040(4) 0.089(5) -0.004(4) 0.013(4) 0.001(4)
C28A 0.051(5) 0.041(4) 0.081(5) 0.000(3) 0.020(4) 0.005(3)
C29A 0.057(5) 0.044(4) 0.076(5) 0.001(3) 0.011(4) 0.006(4)
C30A 0.060(5) 0.042(4) 0.077(5) 0.003(4) 0.005(4) -0.005(4)
C31A 0.085(7) 0.044(4) 0.085(5) 0.001(3) 0.030(4) 0.016(4)
C32A 0.089(7) 0.045(5) 0.089(5) 0.004(4) 0.037(5) 0.019(4)
C33A 0.108(8) 0.052(4) 0.099(6) 0.004(4) 0.058(6) 0.023(4)
C34A 0.109(6) 0.052(4) 0.082(6) 0.007(4) 0.038(5) 0.025(4)
C35A 0.129(8) 0.045(5) 0.093(6) 0.011(4) 0.054(6) 0.036(5)
C36A 0.143(9) 0.047(4) 0.096(6) 0.010(4) 0.064(6) 0.034(5)
C37A 0.107(6) 0.046(4) 0.079(6) 0.008(4) 0.034(4) 0.025(4)
C38A 0.091(6) 0.053(5) 0.076(6) 0.000(4) 0.028(4) 0.010(4)
C39A 0.093(6) 0.058(6) 0.080(6) 0.002(4) 0.025(4) 0.008(4)
C40A 0.101(4) 0.039(5) 0.068(5) 0.013(4) 0.013(4) 0.013(4)
C41A 0.125(6) 0.053(6) 0.088(6) 0.006(5) 0.032(5) 0.014(4)
C42A 0.127(6) 0.045(5) 0.088(6) 0.003(4) 0.038(5) 0.016(4)
C43A 0.106(4) 0.044(5) 0.066(5) 0.011(4) 0.009(3) 0.005(4)
C44A 0.114(5) 0.080(8) 0.066(5) -0.004(5) 0.009(4) -0.008(5)
C45A 0.112(5) 0.081(8) 0.068(5) -0.002(5) 0.001(4) -0.005(5)
C46A 0.101(4) 0.051(6) 0.062(5) 0.017(4) -0.003(3) -0.009(4)
C47A 0.094(5) 0.069(7) 0.060(5) 0.018(4) 0.003(4) -0.001(4)
C48A 0.096(5) 0.067(7) 0.065(5) 0.009(4) 0.004(4) -0.002(4)
C49A 0.101(4) 0.039(5) 0.060(5) 0.008(4) -0.014(4) -0.012(4)
C50A 0.091(5) 0.054(5) 0.075(6) -0.008(4) -0.029(4) -0.007(4)
C51A 0.094(6) 0.052(5) 0.077(6) -0.002(4) -0.029(4) -0.004(4)
C52A 0.095(6) 0.041(4) 0.075(5) 0.004(3) -0.031(4) -0.016(4)
C53A 0.119(6) 0.039(5) 0.083(6) 0.006(4) -0.034(5) -0.009(4)
C54A 0.124(6) 0.048(5) 0.090(6) -0.011(5) -0.041(5) 0.001(4)
C55A 0.093(6) 0.044(4) 0.080(6) 0.003(3) -0.034(5) -0.017(4)
C56A 0.114(8) 0.046(4) 0.080(6) 0.001(4) -0.047(6) -0.013(4)
C57A 0.101(8) 0.043(4) 0.077(5) 0.004(4) -0.038(5) -0.016(4)
C58A 0.086(7) 0.050(4) 0.074(5) 0.000(3) -0.028(4) -0.014(4)
C59A 0.107(8) 0.051(4) 0.092(6) 0.005(4) -0.053(6) -0.024(4)
C60A 0.104(7) 0.047(5) 0.085(6) 0.003(4) -0.044(5) -0.021(4)

loop_
_atom_type_symbol
_atom_type_description
_atom_type_scat_dispersion_real
_atom_type_scat_dispersion_imag
_atom_type_scat_source
C C 0.0181 0.0091 'International Tables Vol C Tables 4.2.6.8 and 6.1.1.4'
H H 0.0000 0.0000 'International Tables Vol C Tables 4.2.6.8 and 6.1.1.4'
F F 0.0727 0.0534 'International Tables Vol C Tables 4.2.6.8 and 6.1.1.4'

loop_
_geom_angle_atom_site_label_1
_geom_angle_atom_site_label_2
_geom_angle_atom_site_label_3
_geom_angle
C6 C1 C2 116.4(10)
C6 C1 C58 124.3(10)
C2 C1 C58 117.1(9)
C3 C2 F2A 122.4(18)
C3 C2 C1 122.5(10)
F2A C2 C1 114.5(18)
C2 C3 F3A 113.2(17)
C2 C3 C4 119.1(10)
F3A C3 C4 124.6(17)
C5 C4 C3 118.4(10)
C5 C4 C7 122.7(9)
C3 C4 C7 117.2(9)
F5A C5 C4 117.9(16)
F5A C5 C6 122.1(17)
C4 C5 C6 120.0(9)
C1 C6 F6A 126.7(16)
C1 C6 C5 122.8(10)
F6A C6 C5 110.4(15)
C8 C7 C12 113.9(10)
C8 C7 C4 125.6(9)
C12 C7 C4 119.7(9)
C9 C8 C7 122.4(10)
C9 C8 H8A 118.8
C7 C8 H8A 118.8
C10 C9 C8 121.4(10)
C10 C9 H9A 119.3
C8 C9 H9A 119.3
C9 C10 C11 117.3(10)
C9 C10 C13 120.6(9)
C11 C10 C13 121.3(9)
C12 C11 C10 118.8(9)
C12 C11 H11A 120.6
C10 C11 H11A 120.6
C11 C12 C7 123.8(10)
C11 C12 H12A 118.1
C7 C12 H12A 118.1
C14 C13 C18 115.8(10)
C14 C13 C10 125.0(9)
C18 C13 C10 118.2(10)
C13 C14 F14A 110.7(19)
C13 C14 C15 122.9(11)
F14A C14 C15 124.2(19)
F15A C15 C16 117.5(18)
F15A C15 C14 120.4(19)
C16 C15 C14 121.6(11)
C15 C16 C17 115.5(10)
C15 C16 C19 123.0(9)
C17 C16 C19 120.5(9)
C18 C17 F17A 111(2)
C18 C17 C16 121.0(11)
F17A C17 C16 126(2)
C17 C18 F18A 121(2)
C17 C18 C13 122.2(11)
F18A C18 C13 113(2)
C20 C19 C24 118.8(9)
C20 C19 C16 120.3(9)
C24 C19 C16 118.8(9)
C19 C20 C21 121.5(10)
C19 C20 H20A 119.2
C21 C20 H20A 119.2
C20 C21 C22 119.7(10)
C20 C21 H21A 120.1
C22 C21 H21A 120.1
C23 C22 C21 115.7(9)
C23 C22 C25 121.4(9)
C21 C22 C25 122.3(9)
C24 C23 C22 121.9(10)
C24 C23 H23A 119.0
C22 C23 H23A 119.0
C23 C24 C19 120.6(10)
C23 C24 H24A 119.7
C19 C24 H24A 119.7
C26 C25 C30 119.9(9)
C26 C25 C22 117.8(9)
C30 C25 C22 119.8(9)
F26A C26 C25 127.0(18)
F26A C26 C27 111.8(18)
C25 C26 C27 120.5(10)
F27A C27 C26 122.5(17)
F27A C27 C28 113.9(16)
C26 C27 C28 121.6(9)
C29 C28 C27 115.9(9)
C29 C28 C31 123.6(10)
C27 C28 C31 119.8(9)
C28 C29 F29A 127.5(16)
C28 C29 C30 122.8(9)
F29A C29 C30 109.6(16)
F30A C30 C25 121.1(15)
F30A C30 C29 120.7(16)
C25 C30 C29 118.2(9)
C32 C31 C36 117.7(10)
C32 C31 C28 117.1(8)
C36 C31 C28 122.6(10)
F32A C32 C31 105.1(18)
F32A C32 C33 134.8(18)
C31 C32 C33 120.0(9)
F33A C33 C34 125(2)
F33A C33 C32 110.9(19)
C34 C33 C32 123.2(10)
C33 C34 C35 113.6(10)
C33 C34 C37 121.7(10)
C35 C34 C37 124.0(10)
F35A C35 C36 122(2)
F35A C35 C34 113(2)
C36 C35 C34 123.5(9)
F36A C36 C35 119(2)
F36A C36 C31 121(2)
C35 C36 C31 120.3(10)
C42 C37 C38 118.6(11)
C42 C37 C34 118.2(10)
C38 C37 C34 121.4(10)
C39 C38 C37 119.4(11)
C39 C38 H38A 120.3
C37 C38 H38A 120.3
C40 C39 C38 122.5(11)
C40 C39 H39A 118.8
C38 C39 H39A 118.8
C39 C40 C41 117.4(11)
C39 C40 C43 122.6(10)
C41 C40 C43 118.8(11)
C40 C41 C42 120.3(11)
C40 C41 H41A 119.9
C42 C41 H41A 119.9
C37 C42 C41 120.6(11)
C37 C42 H42A 119.7
C41 C42 H42A 119.7
C44 C43 C48 115.0(11)
C44 C43 C40 121.1(10)
C48 C43 C40 120.6(10)
F44A C44 C45 126.7(19)
F44A C44 C43 110(2)
C45 C44 C43 122.7(11)
C46 C45 F45A 122(2)
C46 C45 C44 121.2(11)
F45A C45 C44 116(2)
C45 C46 C47 118.1(11)
C45 C46 C49 118.3(10)
C47 C46 C49 122.2(10)
F47A C47 C48 116.6(18)
F47A C47 C46 121.6(18)
C48 C47 C46 121.3(11)
F48A C48 C47 112.2(18)
F48A C48 C43 125.4(19)
C47 C48 C43 121.0(11)
C50 C49 C54 117.0(10)
C50 C49 C46 121.5(9)
C54 C49 C46 120.4(10)
C49 C50 C51 123.2(9)
C49 C50 H50A 118.4
C51 C50 H50A 118.4
C52 C51 C50 119.5(10)
C52 C51 H51A 120.2
C50 C51 H51A 120.2
C53 C52 C51 117.3(9)
C53 C52 C55 118.4(9)
C51 C52 C55 122.3(9)
C52 C53 C54 123.1(10)
C52 C53 H53A 118.4
C54 C53 H53A 118.4
C49 C54 C53 118.6(10)
C49 C54 H54A 120.7
C53 C54 H54A 120.7
C60 C55 C56 114.4(9)
C60 C55 C52 124.6(9)
C56 C55 C52 119.4(8)
F56A C56 C57 117.3(18)
F56A C56 C55 122.1(18)
C57 C56 C55 120.6(9)
F57A C57 C56 130.2(17)
F57A C57 C58 106.2(17)
C56 C57 C58 123.2(9)
C59 C58 C57 115.7(9)
C59 C58 C1 123.0(9)
C57 C58 C1 120.1(8)
F59A C59 C60 123.6(18)
F59A C59 C58 114.6(18)
C60 C59 C58 121.7(9)
F60A C60 C59 126.4(17)
F60A C60 C55 109.3(17)
C59 C60 C55 123.1(9)
C6A C1A C2A 116.4(10)
C6A C1A C58A 124.3(10)
C2A C1A C58A 117.1(9)
C3A C2A C1A 122.5(10)
C3A C2A H2AA 118.7
C1A C2A H2AA 118.7
C2A C3A C4A 119.1(10)
C2A C3A H3AA 120.5
C4A C3A H3AA 120.5
C5A C4A C3A 118.4(10)
C5A C4A C7A 122.7(9)
C3A C4A C7A 117.2(9)
C4A C5A C6A 120.0(9)
C4A C5A H5AA 120.0
C6A C5A H5AA 120.0
C1A C6A C5A 122.8(10)
C1A C6A H6AA 118.6
C5A C6A H6AA 118.6
C8A C7A C12A 113.9(10)
C8A C7A C4A 125.6(9)
C12A C7A C4A 119.7(9)
C9A C8A C7A 122.4(10)
C9A C8A H8AA 118.8
C7A C8A H8AA 118.8
C10A C9A C8A 121.4(10)
C10A C9A H9AA 119.3
C8A C9A H9AA 119.3
C9A C10A C11A 117.3(10)
C9A C10A C13A 120.6(9)
C11A C10A C13A 121.3(9)
C12A C11A C10A 118.8(9)
C12A C11A H11B 120.6
C10A C11A H11B 120.6
C11A C12A C7A 123.8(10)
C11A C12A H12B 118.1
C7A C12A H12B 118.1
C14A C13A C18A 115.8(10)
C14A C13A C10A 125.0(9)
C18A C13A C10A 118.2(10)
C13A C14A C15A 122.9(11)
C13A C14A H14B 118.6
C15A C14A H14B 118.6
C16A C15A C14A 121.6(11)
C16A C15A H15B 119.2
C14A C15A H15B 119.2
C15A C16A C17A 115.5(10)
C15A C16A C19A 123.0(9)
C17A C16A C19A 120.5(9)
C18A C17A C16A 121.0(11)
C18A C17A H17B 119.5
C16A C17A H17B 119.5
C17A C18A C13A 122.2(11)
C17A C18A H18B 118.9
C13A C18A H18B 118.9
C20A C19A C24A 118.8(9)
C20A C19A C16A 120.3(9)
C24A C19A C16A 118.8(9)
C19A C20A C21A 121.5(10)
C19A C20A H20B 119.2
C21A C20A H20B 119.2
C20A C21A C22A 119.7(10)
C20A C21A H21B 120.1
C22A C21A H21B 120.1
C23A C22A C21A 115.7(9)
C23A C22A C25A 121.4(9)
C21A C22A C25A 122.3(9)
C24A C23A C22A 121.9(10)
C24A C23A H23B 119.0
C22A C23A H23B 119.0
C23A C24A C19A 120.6(10)
C23A C24A H24B 119.7
C19A C24A H24B 119.7
C26A C25A C30A 119.9(9)
C26A C25A C22A 117.8(9)
C30A C25A C22A 119.8(9)
C25A C26A C27A 120.5(10)
C25A C26A H26B 119.8
C27A C26A H26B 119.8
C26A C27A C28A 121.6(9)
C26A C27A H27B 119.2
C28A C27A H27B 119.2
C29A C28A C27A 115.9(9)
C29A C28A C31A 123.6(10)
C27A C28A C31A 119.8(9)
C28A C29A C30A 122.8(9)
C28A C29A H29B 118.6
C30A C29A H29B 118.6
C25A C30A C29A 118.2(9)
C25A C30A H30B 120.9
C29A C30A H30B 120.9
C32A C31A C36A 117.7(10)
C32A C31A C28A 117.1(8)
C36A C31A C28A 122.6(10)
C31A C32A C33A 120.0(9)
C31A C32A H32B 120.0
C33A C32A H32B 120.0
C34A C33A C32A 123.2(10)
C34A C33A H33B 118.4
C32A C33A H33B 118.4
C33A C34A C35A 113.6(10)
C33A C34A C37A 121.7(10)
C35A C34A C37A 124.0(10)
C36A C35A C34A 123.5(9)
C36A C35A H35B 118.3
C34A C35A H35B 118.3
C35A C36A C31A 120.3(10)
C35A C36A H36B 119.8
C31A C36A H36B 119.8
C42A C37A C38A 118.6(11)
C42A C37A C34A 118.2(10)
C38A C37A C34A 121.4(10)
C39A C38A C37A 119.4(11)
C39A C38A H38B 120.3
C37A C38A H38B 120.3
C40A C39A C38A 122.5(11)
C40A C39A H39B 118.8
C38A C39A H39B 118.8
C39A C40A C41A 117.4(11)
C39A C40A C43A 122.6(10)
C41A C40A C43A 118.8(11)
C40A C41A C42A 120.3(11)
C40A C41A H41B 119.9
C42A C41A H41B 119.9
C37A C42A C41A 120.6(11)
C37A C42A H42B 119.7
C41A C42A H42B 119.7
C44A C43A C48A 115.0(11)
C44A C43A C40A 121.1(10)
C48A C43A C40A 120.6(10)
C45A C44A C43A 122.7(11)
C45A C44A H44B 118.7
C43A C44A H44B 118.7
C46A C45A C44A 121.2(11)
C46A C45A H45B 119.4
C44A C45A H45B 119.4
C45A C46A C47A 118.1(11)
C45A C46A C49A 118.3(10)
C47A C46A C49A 122.2(10)
C48A C47A C46A 121.3(11)
C48A C47A H47B 119.4
C46A C47A H47B 119.4
C47A C48A C43A 121.0(11)
C47A C48A H48B 119.5
C43A C48A H48B 119.5
C50A C49A C54A 117.0(10)
C50A C49A C46A 121.5(9)
C54A C49A C46A 120.4(10)
C49A C50A C51A 123.2(9)
C49A C50A H50B 118.4
C51A C50A H50B 118.4
C52A C51A C50A 119.5(10)
C52A C51A H51B 120.2
C50A C51A H51B 120.3
C53A C52A C51A 117.3(9)
C53A C52A C55A 118.4(9)
C51A C52A C55A 122.3(9)
C52A C53A C54A 123.1(10)
C52A C53A H53B 118.4
C54A C53A H53B 118.4
C49A C54A C53A 118.6(10)
C49A C54A H54B 120.7
C53A C54A H54B 120.7
C60A C55A C56A 114.4(9)
C60A C55A C52A 124.6(9)
C56A C55A C52A 119.4(8)
C57A C56A C55A 120.6(9)
C57A C56A H56B 119.7
C55A C56A H56B 119.7
C56A C57A C58A 123.2(9)
C56A C57A H57B 118.4
C58A C57A H57B 118.4
C59A C58A C57A 115.7(9)
C59A C58A C1A 123.0(9)
C57A C58A C1A 120.1(8)
C60A C59A C58A 121.7(9)
C60A C59A H59B 119.2
C58A C59A H59B 119.2
C59A C60A C55A 123.1(9)
C59A C60A H60B 118.4
C55A C60A H60B 118.4

loop_
_geom_bond_atom_site_label_1
_geom_bond_atom_site_label_2
_geom_bond_distance
C1 C6 1.339(12)
C1 C2 1.404(14)
C1 C58 1.508(13)
C2 C3 1.345(13)
C2 F2A 1.355(18)
C3 F3A 1.351(18)
C3 C4 1.408(13)
C4 C5 1.355(12)
C4 C7 1.477(13)
C5 F5A 1.341(18)
C5 C6 1.381(12)
C6 F6A 1.359(18)
C7 C8 1.398(13)
C7 C12 1.410(13)
C8 C9 1.379(13)
C8 H8A 0.9500
C9 C10 1.378(12)
C9 H9A 0.9500
C10 C11 1.411(13)
C10 C13 1.526(13)
C11 C12 1.379(13)
C11 H11A 0.9500
C12 H12A 0.9500
C13 C14 1.322(13)
C13 C18 1.379(13)
C14 F14A 1.343(18)
C14 C15 1.365(14)
C15 F15A 1.334(19)
C15 C16 1.362(13)
C16 C17 1.381(14)
C16 C19 1.530(13)
C17 C18 1.350(13)
C17 F17A 1.354(19)
C18 F18A 1.351(19)
C19 C20 1.371(12)
C19 C24 1.377(12)
C20 C21 1.376(12)
C20 H20A 0.9500
C21 C22 1.421(13)
C21 H21A 0.9500
C22 C23 1.408(13)
C22 C25 1.506(13)
C23 C24 1.356(13)
C23 H23A 0.9500
C24 H24A 0.9500
C25 C26 1.360(13)
C25 C30 1.376(12)
C26 F26A 1.342(18)
C26 C27 1.362(13)
C27 F27A 1.352(18)
C27 C28 1.420(13)
C28 C29 1.336(12)
C28 C31 1.471(13)
C29 F29A 1.355(17)
C29 C30 1.423(12)
C30 F30A 1.329(18)
C31 C32 1.385(13)
C31 C36 1.409(14)
C32 F32A 1.350(18)
C32 C33 1.424(14)
C33 F33A 1.350(19)
C33 C34 1.391(14)
C34 C35 1.412(14)
C34 C37 1.481(14)
C35 F35A 1.348(19)
C35 C36 1.387(14)
C36 F36A 1.356(19)
C37 C42 1.350(14)
C37 C38 1.387(13)
C38 C39 1.380(13)
C38 H38A 0.9500
C39 C40 1.367(14)
C39 H39A 0.9500
C40 C41 1.371(14)
C40 C43 1.485(14)
C41 C42 1.418(15)
C41 H41A 0.9500
C42 H42A 0.9500
C43 C44 1.387(14)
C43 C48 1.440(14)
C44 F44A 1.354(19)
C44 C45 1.385(15)
C45 C46 1.354(14)
C45 F45A 1.361(19)
C46 C47 1.391(14)
C46 C49 1.517(14)
C47 F47A 1.340(18)
C47 C48 1.372(14)
C48 F48A 1.327(18)
C49 C50 1.365(13)
C49 C54 1.377(13)
C50 C51 1.395(13)
C50 H50A 0.9500
C51 C52 1.378(12)
C51 H51A 0.9500
C52 C53 1.348(14)
C52 C55 1.481(13)
C53 C54 1.425(14)
C53 H53A 0.9500
C54 H54A 0.9500
C55 C60 1.385(12)
C55 C56 1.425(12)
C56 F56A 1.351(18)
C56 C57 1.358(13)
C57 F57A 1.319(18)
C57 C58 1.380(12)
C58 C59 1.374(13)
C59 F59A 1.351(19)
C59 C60 1.363(13)
C60 F60A 1.349(19)
C1A C6A 1.339(12)
C1A C2A 1.404(14)
C1A C58A 1.508(13)
C2A C3A 1.345(13)
C2A H2AA 0.9500
C3A C4A 1.408(13)
C3A H3AA 0.9500
C4A C5A 1.355(12)
C4A C7A 1.477(13)
C5A C6A 1.381(12)
C5A H5AA 0.9500
C6A H6AA 0.9500
C7A C8A 1.398(13)
C7A C12A 1.410(13)
C8A C9A 1.379(13)
C8A H8AA 0.9500
C9A C10A 1.378(12)
C9A H9AA 0.9500
C10A C11A 1.411(13)
C10A C13A 1.526(13)
C11A C12A 1.379(13)
C11A H11B 0.9500
C12A H12B 0.9500
C13A C14A 1.322(13)
C13A C18A 1.379(13)
C14A C15A 1.365(14)
C14A H14B 0.9500
C15A C16A 1.362(13)
C15A H15B 0.9500
C16A C17A 1.381(14)
C16A C19A 1.530(13)
C17A C18A 1.350(13)
C17A H17B 0.9500
C18A H18B 0.9500
C19A C20A 1.371(12)
C19A C24A 1.377(12)
C20A C21A 1.376(12)
C20A H20B 0.9500
C21A C22A 1.421(13)
C21A H21B 0.9500
C22A C23A 1.408(13)
C22A C25A 1.506(13)
C23A C24A 1.356(13)
C23A H23B 0.9500
C24A H24B 0.9500
C25A C26A 1.360(13)
C25A C30A 1.376(12)
C26A C27A 1.362(13)
C26A H26B 0.9500
C27A C28A 1.420(13)
C27A H27B 0.9500
C28A C29A 1.336(12)
C28A C31A 1.471(13)
C29A C30A 1.423(12)
C29A H29B 0.9500
C30A H30B 0.9500
C31A C32A 1.385(13)
C31A C36A 1.409(14)
C32A C33A 1.424(14)
C32A H32B 0.9500
C33A C34A 1.391(14)
C33A H33B 0.9500
C34A C35A 1.412(14)
C34A C37A 1.481(14)
C35A C36A 1.387(14)
C35A H35B 0.9500
C36A H36B 0.9500
C37A C42A 1.350(14)
C37A C38A 1.387(13)
C38A C39A 1.380(13)
C38A H38B 0.9500
C39A C40A 1.367(14)
C39A H39B 0.9500
C40A C41A 1.371(14)
C40A C43A 1.485(14)
C41A C42A 1.418(15)
C41A H41B 0.9500
C42A H42B 0.9500
C43A C44A 1.387(14)
C43A C48A 1.440(14)
C44A C45A 1.385(15)
C44A H44B 0.9500
C45A C46A 1.354(14)
C45A H45B 0.9500
C46A C47A 1.391(14)
C46A C49A 1.517(14)
C47A C48A 1.372(14)
C47A H47B 0.9500
C48A H48B 0.9500
C49A C50A 1.365(13)
C49A C54A 1.377(13)
C50A C51A 1.395(13)
C50A H50B 0.9500
C51A C52A 1.378(12)
C51A H51B 0.9500
C52A C53A 1.348(14)
C52A C55A 1.481(13)
C53A C54A 1.425(14)
C53A H53B 0.9500
C54A H54B 0.9500
C55A C60A 1.385(12)
C55A C56A 1.425(12)
C56A C57A 1.358(13)
C56A H56B 0.9500
C57A C58A 1.380(12)
C57A H57B 0.9500
C58A C59A 1.374(13)
C59A C60A 1.363(13)
C59A H59B 0.9500
C60A H60B 0.9500

loop_
_platon_squeeze_void_nr
_platon_squeeze_void_average_x
_platon_squeeze_void_average_y
_platon_squeeze_void_average_z
_platon_squeeze_void_volume
_platon_squeeze_void_count_electrons
_platon_squeeze_void_content
1 0.250 -0.043 0.874 361 80 ' '
2 0.250 -0.086 0.374 361 80 ' '
3 0.750 0.009 0.126 361 80 ' '
4 0.750 0.014 0.626 361 80 ' '
